data_1514545
loop_
_publ_author_name
'Kanady, Jacob S.'
'Tran, Rosalie'
'Stull, Jamie A.'
'Lu, Luo'
'Stich, Troy A.'
'Day, Michael W.'
'Yano, Junko'
'Britt, R. David'
'Agapie, Theodor'

_publ_section_title
;
 Role of Oxido Incorporation and Ligand Lability in Expanding Redox
 Accessibility of Structurally Related Mn4 Clusters.
;
_journal_issue 10
_journal_name_full 'Chemical science (Royal Society of Chemistry : 2010)'
_journal_page_first 3986
_journal_page_last 3996
_journal_paper_doi 10.1039/C3SC51406D
_journal_volume 4
_journal_year 2013
_chemical_formula_moiety 'C65 H51 Mn4 N6 O12,  0.66(C4 H10 O), C3 H7 N O,  0.43(O)'
_chemical_formula_sum 'C70.65 H64.63 Mn4 N7 O14.09'
_chemical_formula_weight 1456.92
_chemical_name_systematic
; 
 ? 
;
_space_group_IT_number 14
_symmetry_cell_setting monoclinic
_symmetry_space_group_name_Hall '-P 2ybc'
_symmetry_space_group_name_H-M 'P 1 21/c 1'
_atom_sites_solution_hydrogens geom
_atom_sites_solution_primary direct
_atom_sites_solution_secondary difmap
_audit_creation_method SHELXL-97
_cell_angle_alpha 90.00
_cell_angle_beta 106.461(2)
_cell_angle_gamma 90.00
_cell_formula_units_Z 4
_cell_length_a 19.5671(8)
_cell_length_b 12.5184(5)
_cell_length_c 27.8828(11)
_cell_measurement_reflns_used 9015
_cell_measurement_temperature 100(2)
_cell_measurement_theta_max 26.79
_cell_measurement_theta_min 2.17
_cell_volume 6549.9(5)
_computing_cell_refinement 'Bruker SAINT-Plus v7.68A'
_computing_data_collection 'Bruker APEX2 v2009.7-0'
_computing_data_reduction 'Bruker SAINT-Plus v7.68A'
_computing_molecular_graphics 'Bruker XP v5.1'
_computing_publication_material 'Bruker XCIF 2008'
_computing_structure_refinement 'SHELXL-97 (Sheldrick, 2008)'
_computing_structure_solution 'SHELXS-97 (Sheldrick, 2008)'
_diffrn_ambient_temperature 100(2)
_diffrn_measured_fraction_theta_full 0.998
_diffrn_measured_fraction_theta_max 0.998
_diffrn_measurement_device_type 'Bruker KAPPA APEX II'
_diffrn_measurement_method '\w scans; 9 settings'
_diffrn_radiation_monochromator graphite
_diffrn_radiation_source 'fine-focus sealed tube'
_diffrn_radiation_type MoK\a
_diffrn_radiation_wavelength 0.71073
_diffrn_reflns_av_R_equivalents 0.0798
_diffrn_reflns_av_sigmaI/netI 0.0612
_diffrn_reflns_limit_h_max 26
_diffrn_reflns_limit_h_min -26
_diffrn_reflns_limit_k_max 16
_diffrn_reflns_limit_k_min -16
_diffrn_reflns_limit_l_max 36
_diffrn_reflns_limit_l_min -37
_diffrn_reflns_number 127022
_diffrn_reflns_theta_full 28.34
_diffrn_reflns_theta_max 28.34
_diffrn_reflns_theta_min 1.96
_exptl_absorpt_coefficient_mu 0.826
_exptl_absorpt_correction_T_max 0.9521
_exptl_absorpt_correction_T_min 0.7335
_exptl_absorpt_correction_type none
_exptl_crystal_colour Brown
_exptl_crystal_density_diffrn 1.477
_exptl_crystal_density_method 'not measured'
_exptl_crystal_description Plate
_exptl_crystal_F_000 3001
_exptl_crystal_size_max 0.40
_exptl_crystal_size_mid 0.26
_exptl_crystal_size_min 0.06
_refine_diff_density_max 1.838
_refine_diff_density_min -1.698
_refine_diff_density_rms 0.107
_refine_ls_extinction_method none
_refine_ls_goodness_of_fit_ref 1.086
_refine_ls_hydrogen_treatment mixed
_refine_ls_matrix_type full
_refine_ls_number_parameters 891
_refine_ls_number_reflns 16313
_refine_ls_number_restraints 69
_refine_ls_restrained_S_all 1.096
_refine_ls_R_factor_all 0.0970
_refine_ls_R_factor_gt 0.0643
_refine_ls_shift/su_max 0.012
_refine_ls_shift/su_mean 0.000
_refine_ls_structure_factor_coef Fsqd
_refine_ls_weighting_details 'calc w=1/[\s^2^(Fo^2^)+(0.1000P)^2^+5.0000P] where P=(Fo^2^+2Fc^2^)/3'
_refine_ls_weighting_scheme calc
_refine_ls_wR_factor_gt 0.1784
_refine_ls_wR_factor_ref 0.1919
_reflns_number_gt 11056
_reflns_number_total 16313
_reflns_threshold_expression >2sigma(I)
_cod_data_source_file c3sc51406d.txt
_cod_data_source_block jsk51_b
_cod_depositor_comments
;
The following automatic conversions were performed:

'_symmetry_cell_setting' value 'Monoclinic' changed to 'monoclinic'
according to
/usr/data/users/saulius/automatic-downloads/retrospective/RSC/lib/dictionaries/cif_core.dic
dictionary named 'cif_core.dic' version 2.4.2 from 2011-04-26.

Automatic conversion script
Id: cif_fix_values 2281 2013-09-26 08:29:07Z andrius 
;
_cod_original_sg_symbol_H-M P2(1)/c
_cod_database_code 1514545

loop_
_symmetry_equiv_pos_as_xyz
'x, y, z'
'-x, y+1/2, -z+1/2'
'-x, -y, -z'
'x, -y-1/2, z-1/2'

loop_
_atom_site_label
_atom_site_type_symbol
_atom_site_fract_x
_atom_site_fract_y
_atom_site_fract_z
_atom_site_U_iso_or_equiv
_atom_site_adp_type
_atom_site_occupancy
_atom_site_symmetry_multiplicity
_atom_site_calc_flag
_atom_site_refinement_flags
_atom_site_disorder_assembly
_atom_site_disorder_group
Mn1 Mn 0.34565(3) 0.82186(5) 0.30024(2) 0.02264(14) Uani 1 1 d . A .
Mn2 Mn 0.18691(3) 0.81124(4) 0.297058(19) 0.01774(13) Uani 1 1 d . A .
Mn3 Mn 0.28522(3) 0.60272(4) 0.32293(2) 0.01797(13) Uani 1 1 d . . .
Mn4 Mn 0.24663(4) 0.66777(5) 0.20206(2) 0.03636(18) Uani 1 1 d . A .
O1 O 0.27679(13) 0.90029(19) 0.33365(9) 0.0194(5) Uani 1 1 d . . .
O2 O 0.21557(13) 0.68353(19) 0.35276(9) 0.0208(5) Uani 1 1 d . A .
O3 O 0.37401(13) 0.7120(2) 0.35607(9) 0.0245(6) Uani 1 1 d . A .
O4 O 0.26804(15) 0.7281(3) 0.27284(10) 0.0390(8) Uani 1 1 d . A .
O5 O 0.33570(16) 0.9011(3) 0.23348(11) 0.0378(7) Uani 1 1 d . . .
O6 O 0.24004(17) 0.8324(2) 0.17787(12) 0.0402(8) Uani 1 1 d . . .
O7 O 0.10131(14) 0.7665(2) 0.23448(10) 0.0283(6) Uani 1 1 d . . .
O8 O 0.1361(2) 0.6403(3) 0.18953(12) 0.0455(8) Uani 1 1 d . . .
C60 C 0.0901(2) 0.6961(3) 0.20083(17) 0.0368(10) Uani 1 1 d . A .
C61 C 0.0126(3) 0.6803(5) 0.1710(3) 0.074(2) Uani 1 1 d . . .
H61A H -0.0070 0.7482 0.1557 0.112 Uiso 1 1 calc R A .
H61B H -0.0148 0.6556 0.1933 0.112 Uiso 1 1 calc R . .
H61C H 0.0098 0.6270 0.1448 0.112 Uiso 1 1 calc R . .
O9A O 0.3322(5) 0.4950(7) 0.2882(3) 0.033(2) Uani 0.323(6) 1 d PU A 2
O10A O 0.2645(6) 0.4934(9) 0.2117(4) 0.052(3) Uani 0.323(6) 1 d PU A 2
C62A C 0.3208(15) 0.473(2) 0.2457(12) 0.030(6) Uani 0.323(6) 1 d PU A 2
C63A C 0.3749(10) 0.3903(16) 0.2331(8) 0.061(6) Uani 0.323(6) 1 d P A 2
H63A H 0.3566 0.3671 0.1982 0.092 Uiso 0.323(6) 1 calc PR A 2
H63B H 0.3801 0.3283 0.2552 0.092 Uiso 0.323(6) 1 calc PR A 2
H63C H 0.4215 0.4246 0.2380 0.092 Uiso 0.323(6) 1 calc PR A 2
O9B O 0.2997(2) 0.5349(3) 0.25231(14) 0.0215(10) Uani 0.677(6) 1 d P A 1
O10B O 0.3346(2) 0.3714(3) 0.27914(17) 0.0324(12) Uani 0.677(6) 1 d P A 1
C62B C 0.3306(6) 0.4439(8) 0.2493(5) 0.024(2) Uani 0.677(6) 1 d PU A 1
C63B C 0.3601(5) 0.4311(6) 0.2057(3) 0.046(2) Uani 0.677(6) 1 d P A 1
H63D H 0.3808 0.3597 0.2065 0.069 Uiso 0.677(6) 1 calc PR A 1
H63E H 0.3970 0.4851 0.2075 0.069 Uiso 0.677(6) 1 calc PR A 1
H63F H 0.3217 0.4402 0.1746 0.069 Uiso 0.677(6) 1 calc PR A 1
O11 O 0.2436(3) 0.6173(4) 0.12881(16) 0.0727(13) Uani 1 1 d . . .
O12 O 0.3485(2) 0.6873(4) 0.15658(18) 0.0852(16) Uani 1 1 d . . .
N1 N 0.40190(16) 0.9617(2) 0.33494(12) 0.0226(6) Uani 1 1 d . . .
N2 N 0.18032(16) 0.9867(2) 0.26066(11) 0.0216(6) Uani 1 1 d . . .
N3 N 0.10678(17) 0.8085(3) 0.34190(12) 0.0248(7) Uani 1 1 d . . .
N4 N 0.18432(16) 0.4974(2) 0.31220(11) 0.0208(6) Uani 1 1 d . A .
N5 N 0.3641(2) 0.5147(3) 0.37924(14) 0.0444(11) Uani 1 1 d . A .
N6 N 0.4463(2) 0.7360(4) 0.29191(15) 0.0441(10) Uani 1 1 d . . .
C1 C 0.4725(2) 0.9755(4) 0.34805(16) 0.0316(9) Uani 1 1 d . A .
H1 H 0.5012 0.9199 0.3409 0.038 Uiso 1 1 calc R . .
C2 C 0.5059(2) 1.0661(4) 0.37139(18) 0.0410(11) Uani 1 1 d . . .
H2 H 0.5563 1.0723 0.3811 0.049 Uiso 1 1 calc R A .
C3 C 0.4637(2) 1.1475(4) 0.38025(19) 0.0419(11) Uani 1 1 d . A .
H3 H 0.4848 1.2117 0.3958 0.050 Uiso 1 1 calc R . .
C4 C 0.3898(2) 1.1356(3) 0.36640(16) 0.0323(9) Uani 1 1 d . . .
H4 H 0.3602 1.1919 0.3716 0.039 Uiso 1 1 calc R A .
C5 C 0.3601(2) 1.0399(3) 0.34479(14) 0.0233(8) Uani 1 1 d . A .
C6 C 0.28062(19) 1.0108(3) 0.33355(13) 0.0211(7) Uani 1 1 d . A .
C7 C 0.2370(2) 1.0504(3) 0.28150(14) 0.0227(7) Uani 1 1 d . A .
C8 C 0.2512(2) 1.1420(3) 0.25822(15) 0.0316(9) Uani 1 1 d . . .
H8 H 0.2916 1.1848 0.2735 0.038 Uiso 1 1 calc R A .
C9 C 0.2053(3) 1.1703(4) 0.21200(17) 0.0389(11) Uani 1 1 d . A .
H9 H 0.2138 1.2332 0.1955 0.047 Uiso 1 1 calc R . .
C10 C 0.1476(2) 1.1061(3) 0.19033(16) 0.0359(10) Uani 1 1 d . . .
H10 H 0.1155 1.1240 0.1588 0.043 Uiso 1 1 calc R A .
C11 C 0.1372(2) 1.0147(3) 0.21566(14) 0.0256(8) Uani 1 1 d . A .
H11 H 0.0979 0.9698 0.2005 0.031 Uiso 1 1 calc R . .
C12 C 0.24839(19) 1.0613(3) 0.37339(14) 0.0230(8) Uani 1 1 d . . .
C13 C 0.2122(2) 1.1585(3) 0.36380(16) 0.0318(9) Uani 1 1 d . A .
H13 H 0.2104 1.1955 0.3337 0.038 Uiso 1 1 calc R . .
C14 C 0.1785(2) 1.2031(4) 0.39684(18) 0.0375(10) Uani 1 1 d . . .
H14 H 0.1545 1.2697 0.3894 0.045 Uiso 1 1 calc R A .
C15 C 0.1802(2) 1.1496(4) 0.44038(18) 0.0395(11) Uani 1 1 d . A .
H15 H 0.1567 1.1785 0.4630 0.047 Uiso 1 1 calc R . .
C16 C 0.2163(2) 1.0540(3) 0.45094(15) 0.0301(9) Uani 1 1 d . . .
H16 H 0.2171 1.0177 0.4810 0.036 Uiso 1 1 calc R A .
C17 C 0.25158(19) 1.0089(3) 0.41895(13) 0.0219(7) Uani 1 1 d . A .
C18 C 0.0610(2) 0.8875(3) 0.34298(17) 0.0340(9) Uani 1 1 d . A .
H18 H 0.0649 0.9526 0.3264 0.041 Uiso 1 1 calc R . .
C19 C 0.0081(3) 0.8791(4) 0.36698(19) 0.0410(11) Uani 1 1 d . . .
H19 H -0.0234 0.9367 0.3671 0.049 Uiso 1 1 calc R A .
C20 C 0.0031(2) 0.7842(4) 0.39063(17) 0.0365(10) Uani 1 1 d . A .
H20 H -0.0331 0.7750 0.4069 0.044 Uiso 1 1 calc R . .
C21 C 0.0500(2) 0.7033(3) 0.39071(15) 0.0290(9) Uani 1 1 d . . .
H21 H 0.0469 0.6380 0.4073 0.035 Uiso 1 1 calc R A .
C22 C 0.1026(2) 0.7174(3) 0.36622(13) 0.0223(7) Uani 1 1 d . A .
C23 C 0.16068(19) 0.6341(3) 0.36660(13) 0.0218(7) Uani 1 1 d . . .
C24 C 0.1330(2) 0.5428(3) 0.32808(13) 0.0211(7) Uani 1 1 d . A .
C25 C 0.0631(2) 0.5083(3) 0.31239(15) 0.0289(9) Uani 1 1 d . . .
H25 H 0.0273 0.5433 0.3235 0.035 Uiso 1 1 calc R A .
C26 C 0.0462(2) 0.4214(3) 0.28000(16) 0.0320(9) Uani 1 1 d . A .
H26 H -0.0013 0.3956 0.2689 0.038 Uiso 1 1 calc R . .
C27 C 0.0993(2) 0.3734(3) 0.26428(15) 0.0308(9) Uani 1 1 d . . .
H27 H 0.0893 0.3135 0.2425 0.037 Uiso 1 1 calc R A .
C28 C 0.1673(2) 0.4139(3) 0.28076(14) 0.0261(8) Uani 1 1 d . A .
H28 H 0.2038 0.3814 0.2695 0.031 Uiso 1 1 calc R . .
C29 C 0.1874(2) 0.5817(3) 0.41959(14) 0.0246(8) Uani 1 1 d . A .
C30 C 0.1530(2) 0.4906(3) 0.43035(16) 0.0328(9) Uani 1 1 d . . .
H30 H 0.1119 0.4648 0.4060 0.039 Uiso 1 1 calc R A .
C31 C 0.1772(3) 0.4362(4) 0.47580(16) 0.0395(11) Uani 1 1 d . A .
H31 H 0.1520 0.3759 0.4825 0.047 Uiso 1 1 calc R . .
C32 C 0.2386(3) 0.4713(4) 0.51105(16) 0.0429(12) Uani 1 1 d . . .
H32 H 0.2571 0.4329 0.5413 0.051 Uiso 1 1 calc R A .
C33 C 0.2724(3) 0.5624(4) 0.50169(16) 0.0384(11) Uani 1 1 d . A .
H33 H 0.3137 0.5869 0.5262 0.046 Uiso 1 1 calc R . .
C34 C 0.2472(2) 0.6198(3) 0.45689(14) 0.0262(8) Uani 1 1 d . . .
C35 C 0.3500(3) 0.4248(4) 0.40057(19) 0.0591(17) Uani 1 1 d . . .
H35 H 0.3028 0.3974 0.3906 0.071 Uiso 1 1 calc R A .
C36 C 0.4011(4) 0.3704(4) 0.4365(2) 0.079(2) Uani 1 1 d . A .
H36 H 0.3891 0.3089 0.4524 0.094 Uiso 1 1 calc R . .
C37 C 0.4701(4) 0.4078(5) 0.4486(2) 0.079(3) Uani 1 1 d . . .
H37 H 0.5071 0.3696 0.4715 0.095 Uiso 1 1 calc R A .
C38 C 0.4849(3) 0.4990(4) 0.42771(19) 0.0630(19) Uani 1 1 d . A .
H38 H 0.5322 0.5259 0.4366 0.076 Uiso 1 1 calc R . .
C39 C 0.4306(2) 0.5540(4) 0.39297(16) 0.0417(12) Uani 1 1 d . . .
C40 C 0.4400(2) 0.6634(4) 0.37090(16) 0.0363(11) Uani 1 1 d . A .
C41 C 0.4679(2) 0.6550(4) 0.32414(19) 0.0442(13) Uani 1 1 d . A .
C42 C 0.5120(3) 0.5740(6) 0.3162(2) 0.068(2) Uani 1 1 d . . .
H42 H 0.5236 0.5132 0.3374 0.081 Uiso 1 1 calc R A .
C43 C 0.5391(3) 0.5887(7) 0.2736(2) 0.075(2) Uani 1 1 d . A .
H43 H 0.5711 0.5372 0.2672 0.090 Uiso 1 1 calc R . .
C44 C 0.5202(3) 0.6741(7) 0.2422(3) 0.080(2) Uani 1 1 d . . .
H44 H 0.5393 0.6847 0.2149 0.096 Uiso 1 1 calc R A .
C45 C 0.4723(3) 0.7432(5) 0.2524(2) 0.0591(17) Uani 1 1 d . A .
H45 H 0.4562 0.8008 0.2298 0.071 Uiso 1 1 calc R . .
C46 C 0.4948(2) 0.7307(4) 0.41159(16) 0.0374(11) Uani 1 1 d . . .
C47 C 0.5668(2) 0.7331(5) 0.4128(2) 0.0591(17) Uani 1 1 d . A .
H47 H 0.5824 0.6897 0.3900 0.071 Uiso 1 1 calc R . .
C48 C 0.6162(2) 0.7971(5) 0.4462(2) 0.0572(16) Uani 1 1 d . . .
H48 H 0.6644 0.7986 0.4456 0.069 Uiso 1 1 calc R A .
C49 C 0.5945(2) 0.8585(4) 0.48044(17) 0.0383(11) Uani 1 1 d . A .
H49 H 0.6280 0.9014 0.5039 0.046 Uiso 1 1 calc R . .
C50 C 0.5241(2) 0.8569(3) 0.48026(14) 0.0272(8) Uani 1 1 d . . .
H50 H 0.5094 0.9006 0.5033 0.033 Uiso 1 1 calc R A .
C51 C 0.4732(2) 0.7924(3) 0.44697(14) 0.0259(8) Uani 1 1 d . A .
C52 C 0.3980(2) 0.7998(3) 0.44918(13) 0.0222(8) Uani 1 1 d . . .
C53 C 0.36356(19) 0.8984(3) 0.43960(13) 0.0212(7) Uani 1 1 d . A .
H53 H 0.3901 0.9605 0.4368 0.025 Uiso 1 1 calc R . .
C54 C 0.29062(19) 0.9070(3) 0.43406(12) 0.0197(7) Uani 1 1 d . . .
C55 C 0.2533(2) 0.8166(3) 0.44172(12) 0.0218(7) Uani 1 1 d . A .
H55 H 0.2042 0.8224 0.4399 0.026 Uiso 1 1 calc R . .
C56 C 0.2871(2) 0.7186(3) 0.45196(12) 0.0225(8) Uani 1 1 d . A .
C57 C 0.3598(2) 0.7113(3) 0.45656(13) 0.0255(8) Uani 1 1 d . A .
H57 H 0.3834 0.6446 0.4649 0.031 Uiso 1 1 calc R . .
C58 C 0.2886(2) 0.8978(4) 0.19115(15) 0.0324(9) Uani 1 1 d . A .
C59 C 0.2946(3) 0.9823(5) 0.15306(19) 0.0556(15) Uani 1 1 d . . .
H59A H 0.3263 0.9564 0.1340 0.083 Uiso 1 1 calc R A .
H59B H 0.3140 1.0483 0.1706 0.083 Uiso 1 1 calc R . .
H59C H 0.2473 0.9964 0.1302 0.083 Uiso 1 1 calc R . .
C64 C 0.3007(3) 0.6520(5) 0.12279(19) 0.0527(14) Uani 1 1 d . A .
C65 C 0.3081(4) 0.6444(8) 0.0702(2) 0.096(3) Uani 1 1 d . . .
H65A H 0.2628 0.6635 0.0460 0.143 Uiso 1 1 calc R A .
H65B H 0.3210 0.5712 0.0638 0.143 Uiso 1 1 calc R . .
H65C H 0.3454 0.6936 0.0667 0.143 Uiso 1 1 calc R . .
O1C O 0.0280(2) 0.9577(4) 0.10651(14) 0.0720(13) Uani 1 1 d U . .
N1C N 0.0720(2) 0.8541(5) 0.05705(18) 0.0689(16) Uani 1 1 d U . .
C1C C 0.0742(3) 0.9035(5) 0.0959(2) 0.0607(16) Uani 1 1 d U . .
H1C H 0.1182 0.8990 0.1213 0.073 Uiso 1 1 calc R . .
C2C C 0.0071(8) 0.8463(11) 0.0188(5) 0.186(5) Uani 1 1 d U . .
H2C1 H -0.0310 0.8252 0.0333 0.279 Uiso 1 1 calc R . .
H2C2 H 0.0117 0.7926 -0.0057 0.279 Uiso 1 1 calc R . .
H2C3 H -0.0044 0.9157 0.0022 0.279 Uiso 1 1 calc R . .
C3C C 0.1280(3) 0.7946(6) 0.0459(3) 0.074(2) Uani 1 1 d U . .
H3C1 H 0.1688 0.8416 0.0483 0.111 Uiso 1 1 calc R . .
H3C2 H 0.1111 0.7656 0.0119 0.111 Uiso 1 1 calc R . .
H3C3 H 0.1424 0.7358 0.0698 0.111 Uiso 1 1 calc R . .
O1D O 0.1167(4) 0.3895(5) 0.0507(3) 0.090 Uiso 0.663(5) 1 d PD B -1
C1D C 0.0211(4) 0.5217(9) 0.0125(4) 0.090 Uiso 0.663(5) 1 d PD B -1
H1D1 H 0.0093 0.5976 0.0135 0.135 Uiso 0.663(5) 1 calc PR B -1
H1D2 H -0.0135 0.4788 0.0235 0.135 Uiso 0.663(5) 1 calc PR B -1
H1D3 H 0.0195 0.5017 -0.0218 0.135 Uiso 0.663(5) 1 calc PR B -1
C2D C 0.0964(5) 0.5012(5) 0.0473(4) 0.090 Uiso 0.663(5) 1 d PD B -1
H2D1 H 0.1312 0.5425 0.0351 0.108 Uiso 0.663(5) 1 calc PR B -1
H2D2 H 0.0987 0.5277 0.0812 0.108 Uiso 0.663(5) 1 calc PR B -1
C3D C 0.1831(5) 0.3698(6) 0.0891(4) 0.090 Uiso 0.663(5) 1 d PD B -1
H3D1 H 0.1776 0.3859 0.1226 0.108 Uiso 0.663(5) 1 calc PR B -1
H3D2 H 0.2215 0.4154 0.0836 0.108 Uiso 0.663(5) 1 calc PR B -1
C4D C 0.2011(6) 0.2509(6) 0.0854(4) 0.090 Uiso 0.663(5) 1 d PD B -1
H4D1 H 0.2432 0.2325 0.1129 0.135 Uiso 0.663(5) 1 calc PR B -1
H4D2 H 0.2110 0.2377 0.0534 0.135 Uiso 0.663(5) 1 calc PR B -1
H4D3 H 0.1606 0.2070 0.0876 0.135 Uiso 0.663(5) 1 calc PR B -1
O1E O 0.4182(7) 0.8432(11) 0.1184(5) 0.100 Uiso 0.428(10) 1 d P . .

loop_
_atom_site_aniso_label
_atom_site_aniso_U_11
_atom_site_aniso_U_22
_atom_site_aniso_U_33
_atom_site_aniso_U_23
_atom_site_aniso_U_13
_atom_site_aniso_U_12
Mn1 0.0219(3) 0.0261(3) 0.0202(3) -0.0018(2) 0.0062(2) -0.0076(2)
Mn2 0.0153(2) 0.0188(3) 0.0185(3) -0.0010(2) 0.0038(2) -0.0020(2)
Mn3 0.0170(3) 0.0161(3) 0.0198(3) -0.0013(2) 0.0036(2) 0.0003(2)
Mn4 0.0591(5) 0.0291(3) 0.0218(3) 0.0005(2) 0.0131(3) 0.0168(3)
O1 0.0180(12) 0.0175(12) 0.0217(12) -0.0028(9) 0.0043(10) -0.0028(10)
O2 0.0209(12) 0.0217(13) 0.0215(12) -0.0057(10) 0.0087(10) -0.0085(10)
O3 0.0174(12) 0.0295(14) 0.0238(13) -0.0074(11) 0.0015(10) 0.0040(11)
O4 0.0237(14) 0.075(2) 0.0162(13) -0.0086(14) 0.0018(11) 0.0188(15)
O5 0.0306(15) 0.0514(19) 0.0285(15) 0.0115(14) 0.0038(12) -0.0119(14)
O6 0.0375(17) 0.0360(17) 0.0387(17) 0.0020(14) -0.0026(14) 0.0011(14)
O7 0.0222(13) 0.0235(14) 0.0322(15) -0.0056(11) -0.0040(11) 0.0023(11)
O8 0.064(2) 0.0277(16) 0.0410(18) -0.0102(14) 0.0088(16) 0.0048(16)
C60 0.038(2) 0.025(2) 0.036(2) -0.0006(17) -0.0077(19) 0.0006(18)
C61 0.050(3) 0.050(3) 0.093(5) -0.035(3) -0.028(3) -0.008(3)
O9A 0.040(5) 0.030(5) 0.028(5) -0.002(4) 0.009(4) 0.012(4)
O10A 0.053(3) 0.052(3) 0.052(3) -0.0003(10) 0.0149(13) 0.0002(10)
C62A 0.033(9) 0.027(10) 0.031(8) -0.002(8) 0.010(6) 0.005(8)
C63A 0.053(11) 0.062(12) 0.055(11) -0.027(10) -0.007(9) 0.028(9)
O9B 0.024(2) 0.015(2) 0.027(2) -0.0016(16) 0.0106(17) 0.0035(17)
O10B 0.037(2) 0.021(2) 0.041(3) 0.0033(18) 0.014(2) 0.0053(18)
C62B 0.022(4) 0.016(4) 0.032(4) -0.001(4) 0.004(3) 0.006(3)
C63B 0.057(5) 0.042(4) 0.045(4) -0.001(4) 0.025(4) 0.026(4)
O11 0.090(3) 0.082(3) 0.062(3) -0.029(2) 0.046(2) -0.019(3)
O12 0.059(3) 0.100(4) 0.077(3) -0.029(3) -0.012(2) 0.033(3)
N1 0.0200(15) 0.0231(16) 0.0249(15) 0.0012(12) 0.0066(12) -0.0025(12)
N2 0.0185(14) 0.0232(16) 0.0220(15) 0.0007(12) 0.0042(12) -0.0002(12)
N3 0.0250(16) 0.0237(16) 0.0272(16) -0.0056(13) 0.0095(13) -0.0025(13)
N4 0.0224(15) 0.0204(15) 0.0213(14) -0.0047(12) 0.0089(12) -0.0042(12)
N5 0.054(2) 0.0210(18) 0.041(2) -0.0059(15) -0.0163(18) 0.0064(17)
N6 0.0259(19) 0.064(3) 0.044(2) -0.027(2) 0.0122(17) -0.0102(19)
C1 0.0220(19) 0.036(2) 0.038(2) 0.0015(18) 0.0094(17) -0.0062(17)
C2 0.022(2) 0.045(3) 0.053(3) -0.005(2) 0.0054(19) -0.0110(19)
C3 0.034(2) 0.035(2) 0.053(3) -0.012(2) 0.008(2) -0.019(2)
C4 0.031(2) 0.026(2) 0.040(2) -0.0079(17) 0.0099(18) -0.0074(17)
C5 0.0235(18) 0.0210(18) 0.0237(18) -0.0015(14) 0.0042(14) -0.0046(15)
C6 0.0212(17) 0.0181(17) 0.0225(17) -0.0013(13) 0.0038(14) -0.0018(14)
C7 0.0219(18) 0.0210(18) 0.0254(18) 0.0004(14) 0.0072(15) -0.0011(15)
C8 0.034(2) 0.028(2) 0.031(2) -0.0002(16) 0.0071(17) -0.0062(18)
C9 0.047(3) 0.032(2) 0.036(2) 0.0141(18) 0.009(2) -0.002(2)
C10 0.038(2) 0.035(2) 0.030(2) 0.0099(18) 0.0023(18) 0.0067(19)
C11 0.0234(18) 0.029(2) 0.0233(18) 0.0030(15) 0.0043(15) 0.0035(16)
C12 0.0186(17) 0.0214(18) 0.0277(19) -0.0041(14) 0.0045(14) -0.0018(14)
C13 0.036(2) 0.027(2) 0.031(2) 0.0016(16) 0.0074(18) 0.0100(18)
C14 0.035(2) 0.032(2) 0.044(3) -0.0044(19) 0.010(2) 0.0164(19)
C15 0.040(3) 0.041(3) 0.041(3) -0.009(2) 0.017(2) 0.014(2)
C16 0.030(2) 0.032(2) 0.029(2) -0.0046(17) 0.0089(17) 0.0042(17)
C17 0.0177(16) 0.0221(18) 0.0238(17) -0.0063(14) 0.0026(14) -0.0020(14)
C18 0.039(2) 0.025(2) 0.044(2) -0.0039(18) 0.019(2) -0.0016(18)
C19 0.041(3) 0.035(2) 0.056(3) -0.009(2) 0.027(2) 0.002(2)
C20 0.033(2) 0.041(2) 0.043(3) -0.011(2) 0.023(2) -0.007(2)
C21 0.031(2) 0.030(2) 0.030(2) -0.0075(16) 0.0157(17) -0.0088(17)
C22 0.0225(18) 0.0253(18) 0.0210(17) -0.0075(14) 0.0090(14) -0.0067(15)
C23 0.0213(17) 0.0247(18) 0.0197(17) -0.0059(14) 0.0063(14) -0.0098(15)
C24 0.0250(18) 0.0205(17) 0.0172(16) -0.0033(13) 0.0050(14) -0.0055(14)
C25 0.0252(19) 0.034(2) 0.031(2) -0.0105(17) 0.0133(16) -0.0091(17)
C26 0.025(2) 0.035(2) 0.038(2) -0.0133(18) 0.0109(17) -0.0138(17)
C27 0.027(2) 0.032(2) 0.033(2) -0.0130(17) 0.0089(17) -0.0097(17)
C28 0.0271(19) 0.0252(19) 0.0267(19) -0.0074(15) 0.0085(15) -0.0050(16)
C29 0.030(2) 0.0232(19) 0.0235(18) -0.0028(14) 0.0120(15) -0.0030(16)
C30 0.043(2) 0.029(2) 0.029(2) -0.0045(17) 0.0151(18) -0.0098(19)
C31 0.060(3) 0.030(2) 0.032(2) -0.0008(18) 0.018(2) -0.012(2)
C32 0.069(3) 0.032(2) 0.024(2) 0.0042(17) 0.006(2) -0.010(2)
C33 0.049(3) 0.032(2) 0.027(2) 0.0012(17) 0.0005(19) -0.008(2)
C34 0.032(2) 0.0236(19) 0.0225(18) -0.0051(15) 0.0077(16) -0.0045(16)
C35 0.087(4) 0.024(2) 0.042(3) -0.001(2) -0.022(3) -0.001(2)
C36 0.143(7) 0.021(2) 0.042(3) -0.003(2) -0.023(4) 0.023(3)
C37 0.104(5) 0.043(3) 0.048(3) -0.021(3) -0.045(3) 0.039(3)
C38 0.068(4) 0.049(3) 0.044(3) -0.023(2) -0.030(3) 0.036(3)
C39 0.040(2) 0.033(2) 0.035(2) -0.0196(19) -0.0162(19) 0.018(2)
C40 0.0184(19) 0.042(2) 0.039(2) -0.0234(19) -0.0081(17) 0.0095(17)
C41 0.0151(18) 0.066(3) 0.049(3) -0.038(3) 0.0045(18) -0.001(2)
C42 0.028(2) 0.094(5) 0.073(4) -0.055(4) -0.001(2) 0.016(3)
C43 0.028(3) 0.129(6) 0.066(4) -0.064(4) 0.010(3) 0.009(3)
C44 0.042(3) 0.137(7) 0.064(4) -0.045(5) 0.020(3) -0.001(4)
C45 0.036(3) 0.095(5) 0.054(3) -0.040(3) 0.027(2) -0.018(3)
C46 0.0208(19) 0.047(3) 0.036(2) -0.021(2) -0.0060(17) 0.0103(18)
C47 0.023(2) 0.082(4) 0.064(3) -0.046(3) -0.002(2) 0.008(2)
C48 0.020(2) 0.078(4) 0.065(3) -0.038(3) -0.003(2) 0.007(2)
C49 0.022(2) 0.038(2) 0.044(3) -0.014(2) -0.0082(18) 0.0000(18)
C50 0.0265(19) 0.0244(19) 0.0249(19) -0.0049(15) -0.0019(15) 0.0027(16)
C51 0.0234(18) 0.0227(19) 0.0248(18) -0.0053(15) -0.0043(15) 0.0044(15)
C52 0.0253(18) 0.0225(18) 0.0141(16) -0.0053(13) -0.0024(13) 0.0014(15)
C53 0.0242(18) 0.0200(17) 0.0179(16) -0.0047(13) 0.0033(14) -0.0021(14)
C54 0.0224(17) 0.0203(17) 0.0153(15) -0.0058(13) 0.0034(13) -0.0001(14)
C55 0.0227(18) 0.0276(19) 0.0138(15) -0.0059(14) 0.0031(13) -0.0020(15)
C56 0.032(2) 0.0194(17) 0.0127(15) -0.0022(13) 0.0009(14) -0.0039(15)
C57 0.030(2) 0.0206(18) 0.0184(17) -0.0030(14) -0.0056(15) 0.0004(15)
C58 0.031(2) 0.045(3) 0.026(2) 0.0040(18) 0.0148(17) 0.005(2)
C59 0.050(3) 0.079(4) 0.040(3) 0.024(3) 0.017(2) 0.004(3)
C64 0.054(3) 0.064(4) 0.035(3) 0.006(2) 0.004(2) 0.022(3)
C65 0.070(4) 0.185(9) 0.037(3) 0.033(4) 0.024(3) 0.061(5)
O1C 0.046(2) 0.114(4) 0.049(2) -0.025(2) 0.0018(18) 0.034(2)
N1C 0.032(2) 0.128(5) 0.046(3) -0.027(3) 0.0093(19) 0.020(3)
C1C 0.036(3) 0.094(5) 0.046(3) -0.013(3) 0.003(2) 0.022(3)
C2C 0.185(5) 0.187(5) 0.186(5) -0.0016(10) 0.0523(17) 0.0010(10)
C3C 0.048(3) 0.093(5) 0.089(5) -0.034(4) 0.030(3) 0.007(3)

loop_
_atom_type_symbol
_atom_type_description
_atom_type_scat_dispersion_real
_atom_type_scat_dispersion_imag
_atom_type_scat_source
C C 0.0033 0.0016 'International Tables Vol C Tables 4.2.6.8 and 6.1.1.4'
H H 0.0000 0.0000 'International Tables Vol C Tables 4.2.6.8 and 6.1.1.4'
N N 0.0061 0.0033 'International Tables Vol C Tables 4.2.6.8 and 6.1.1.4'
O O 0.0106 0.0060 'International Tables Vol C Tables 4.2.6.8 and 6.1.1.4'
Mn Mn 0.3368 0.7283 'International Tables Vol C Tables 4.2.6.8 and 6.1.1.4'

loop_
_geom_angle_atom_site_label_1
_geom_angle_atom_site_label_2
_geom_angle_atom_site_label_3
_geom_angle
O4 Mn1 O3 84.47(12)
O4 Mn1 O5 94.23(12)
O3 Mn1 O5 161.58(13)
O4 Mn1 O1 85.79(11)
O3 Mn1 O1 92.71(10)
O5 Mn1 O1 105.54(12)
O4 Mn1 N1 159.11(13)
O3 Mn1 N1 102.29(11)
O5 Mn1 N1 85.41(12)
O1 Mn1 N1 74.26(11)
O4 Mn1 N6 106.19(13)
O3 Mn1 N6 72.96(14)
O5 Mn1 N6 89.88(15)
O1 Mn1 N6 159.92(12)
N1 Mn1 N6 94.70(13)
O4 Mn1 Mn2 43.81(9)
O3 Mn1 Mn2 92.70(8)
O5 Mn1 Mn2 99.06(9)
O1 Mn1 Mn2 42.37(7)
N1 Mn1 Mn2 115.56(9)
N6 Mn1 Mn2 148.90(11)
O4 Mn1 Mn3 39.93(9)
O3 Mn1 Mn3 44.55(7)
O5 Mn1 Mn3 131.22(9)
O1 Mn1 Mn3 89.63(7)
N1 Mn1 Mn3 143.18(9)
N6 Mn1 Mn3 89.66(12)
Mn2 Mn1 Mn3 62.092(17)
O4 Mn1 Mn4 29.84(9)
O3 Mn1 Mn4 101.47(7)
O5 Mn1 Mn4 70.51(9)
O1 Mn1 Mn4 109.14(7)
N1 Mn1 Mn4 155.79(9)
N6 Mn1 Mn4 87.89(9)
Mn2 Mn1 Mn4 67.641(19)
Mn3 Mn1 Mn4 60.725(18)
O1 Mn2 O7 154.37(11)
O1 Mn2 O4 79.52(11)
O7 Mn2 O4 95.42(11)
O1 Mn2 O2 91.85(9)
O7 Mn2 O2 111.98(10)
O4 Mn2 O2 78.84(11)
O1 Mn2 N3 110.93(11)
O7 Mn2 N3 86.63(12)
O4 Mn2 N3 148.19(13)
O2 Mn2 N3 71.07(11)
O1 Mn2 N2 69.88(10)
O7 Mn2 N2 87.64(10)
O4 Mn2 N2 105.32(12)
O2 Mn2 N2 159.71(10)
N3 Mn2 N2 106.48(11)
O1 Mn2 Mn1 42.37(7)
O7 Mn2 Mn1 126.05(8)
O4 Mn2 Mn1 37.51(9)
O2 Mn2 Mn1 87.57(7)
N3 Mn2 Mn1 146.44(8)
N2 Mn2 Mn1 84.61(7)
O1 Mn2 Mn3 87.48(7)
O7 Mn2 Mn3 104.70(7)
O4 Mn2 Mn3 39.61(9)
O2 Mn2 Mn3 39.43(7)
N3 Mn2 Mn3 109.20(9)
N2 Mn2 Mn3 142.73(8)
Mn1 Mn2 Mn3 59.522(17)
O1 Mn2 Mn4 102.62(7)
O7 Mn2 Mn4 67.33(8)
O4 Mn2 Mn4 28.68(7)
O2 Mn2 Mn4 94.88(7)
N3 Mn2 Mn4 143.68(8)
N2 Mn2 Mn4 97.63(8)
Mn1 Mn2 Mn4 61.053(19)
Mn3 Mn2 Mn4 57.830(16)
O9A Mn3 O2 164.7(3)
O9A Mn3 O4 101.1(3)
O2 Mn3 O4 84.26(11)
O9A Mn3 N5 71.4(3)
O2 Mn3 N5 112.04(14)
O4 Mn3 N5 145.46(15)
O9A Mn3 O3 101.7(3)
O2 Mn3 O3 93.40(10)
O4 Mn3 O3 76.65(11)
N5 Mn3 O3 72.30(12)
O9A Mn3 O9B 30.5(3)
O2 Mn3 O9B 143.96(13)
O4 Mn3 O9B 74.32(13)
N5 Mn3 O9B 101.74(15)
O3 Mn3 O9B 108.93(12)
O9A Mn3 N4 92.6(3)
O2 Mn3 N4 72.18(10)
O4 Mn3 N4 112.02(11)
N5 Mn3 N4 102.11(14)
O3 Mn3 N4 161.67(10)
O9B Mn3 N4 89.21(12)
O9A Mn3 Mn1 103.8(3)
O2 Mn3 Mn1 88.98(7)
O4 Mn3 Mn1 36.22(9)
N5 Mn3 Mn1 111.18(11)
O3 Mn3 Mn1 40.44(7)
O9B Mn3 Mn1 90.32(10)
N4 Mn3 Mn1 146.07(8)
O9A Mn3 Mn2 139.5(3)
O2 Mn3 Mn2 42.61(7)
O4 Mn3 Mn2 41.87(8)
N5 Mn3 Mn2 146.89(10)
O3 Mn3 Mn2 86.57(7)
O9B Mn3 Mn2 109.23(11)
N4 Mn3 Mn2 89.94(8)
Mn1 Mn3 Mn2 58.385(17)
O9A Mn3 Mn4 71.6(3)
O2 Mn3 Mn4 107.61(7)
O4 Mn3 Mn4 35.39(8)
N5 Mn3 Mn4 140.09(13)
O3 Mn3 Mn4 101.44(7)
O9B Mn3 Mn4 41.60(10)
N4 Mn3 Mn4 93.87(8)
Mn1 Mn3 Mn4 64.630(19)
Mn2 Mn3 Mn4 67.922(18)
O4 Mn4 O8 98.02(12)
O4 Mn4 O11 169.10(16)
O8 Mn4 O11 92.52(16)
O4 Mn4 O6 85.80(13)
O8 Mn4 O6 97.78(13)
O11 Mn4 O6 90.05(16)
O4 Mn4 O10A 105.3(3)
O8 Mn4 O10A 88.8(3)
O11 Mn4 O10A 77.5(3)
O6 Mn4 O10A 166.2(3)
O4 Mn4 O9B 74.77(14)
O8 Mn4 O9B 104.72(14)
O11 Mn4 O9B 105.26(17)
O6 Mn4 O9B 151.95(13)
O10A Mn4 O9B 32.9(3)
O4 Mn4 Mn3 35.81(10)
O8 Mn4 Mn3 93.16(10)
O11 Mn4 Mn3 146.64(14)
O6 Mn4 Mn3 121.60(9)
O10A Mn4 Mn3 69.8(3)
O9B Mn4 Mn3 41.66(11)
O4 Mn4 Mn1 27.57(10)
O8 Mn4 Mn1 122.52(9)
O11 Mn4 Mn1 141.66(13)
O6 Mn4 Mn1 71.68(8)
O10A Mn4 Mn1 114.8(3)
O9B Mn4 Mn1 82.08(10)
Mn3 Mn4 Mn1 54.645(16)
O4 Mn4 Mn2 30.50(8)
O8 Mn4 Mn2 71.23(9)
O11 Mn4 Mn2 156.35(14)
O6 Mn4 Mn2 75.79(9)
O10A Mn4 Mn2 117.9(3)
O9B Mn4 Mn2 95.66(11)
Mn3 Mn4 Mn2 54.248(16)
Mn1 Mn4 Mn2 51.306(16)
C6 O1 Mn2 124.8(2)
C6 O1 Mn1 115.2(2)
Mn2 O1 Mn1 95.26(10)
C23 O2 Mn3 123.3(2)
C23 O2 Mn2 117.4(2)
Mn3 O2 Mn2 97.96(10)
C40 O3 Mn1 123.8(3)
C40 O3 Mn3 114.4(2)
Mn1 O3 Mn3 95.01(10)
Mn1 O4 Mn4 122.58(16)
Mn1 O4 Mn3 103.84(12)
Mn4 O4 Mn3 108.80(16)
Mn1 O4 Mn2 98.68(14)
Mn4 O4 Mn2 120.83(13)
Mn3 O4 Mn2 98.52(13)
C58 O5 Mn1 132.5(3)
C58 O6 Mn4 124.6(3)
C60 O7 Mn2 136.6(3)
C60 O8 Mn4 130.1(3)
O8 C60 O7 126.4(4)
O8 C60 C61 117.9(4)
O7 C60 C61 115.7(4)
C62A O9A Mn3 130.9(14)
C62A O10A Mn4 111.3(14)
O9A C62A O10A 126(3)
O9A C62A C63A 115(2)
O10A C62A C63A 117(2)
C62B O9B Mn4 138.8(7)
C62B O9B Mn3 124.4(7)
Mn4 O9B Mn3 96.74(16)
O10B C62B O9B 123.3(12)
O10B C62B C63B 120.7(9)
O9B C62B C63B 116.0(10)
C64 O11 Mn4 104.0(4)
C1 N1 C5 119.2(3)
C1 N1 Mn1 125.9(3)
C5 N1 Mn1 114.8(2)
C11 N2 C7 117.8(3)
C11 N2 Mn2 125.1(3)
C7 N2 Mn2 114.6(2)
C18 N3 C22 118.6(3)
C18 N3 Mn2 124.9(3)
C22 N3 Mn2 116.3(2)
C24 N4 C28 118.5(3)
C24 N4 Mn3 114.1(2)
C28 N4 Mn3 124.8(3)
C35 N5 C39 119.1(4)
C35 N5 Mn3 123.9(4)
C39 N5 Mn3 117.0(3)
C45 N6 C41 118.7(5)
C45 N6 Mn1 125.7(4)
C41 N6 Mn1 113.5(3)
N1 C1 C2 123.4(4)
C1 C2 C3 117.8(4)
C2 C3 C4 119.9(4)
C3 C4 C5 119.0(4)
N1 C5 C4 120.6(4)
N1 C5 C6 114.9(3)
C4 C5 C6 124.4(4)
O1 C6 C5 106.7(3)
O1 C6 C7 107.9(3)
C5 C6 C7 111.9(3)
O1 C6 C12 111.7(3)
C5 C6 C12 110.4(3)
C7 C6 C12 108.2(3)
N2 C7 C8 122.3(3)
N2 C7 C6 112.5(3)
C8 C7 C6 125.2(3)
C7 C8 C9 118.9(4)
C10 C9 C8 119.4(4)
C9 C10 C11 118.4(4)
N2 C11 C10 123.1(4)
C13 C12 C17 117.8(4)
C13 C12 C6 120.2(3)
C17 C12 C6 121.9(3)
C14 C13 C12 122.2(4)
C15 C14 C13 119.3(4)
C16 C15 C14 119.5(4)
C15 C16 C17 122.2(4)
C16 C17 C12 118.9(3)
C16 C17 C54 118.4(3)
C12 C17 C54 122.8(3)
N3 C18 C19 123.3(4)
C20 C19 C18 117.5(4)
C21 C20 C19 120.1(4)
C20 C21 C22 119.5(4)
N3 C22 C21 120.9(4)
N3 C22 C23 115.3(3)
C21 C22 C23 123.7(3)
O2 C23 C22 108.9(3)
O2 C23 C24 106.3(3)
C22 C23 C24 112.4(3)
O2 C23 C29 111.9(3)
C22 C23 C29 109.8(3)
C24 C23 C29 107.6(3)
N4 C24 C25 122.2(3)
N4 C24 C23 113.2(3)
C25 C24 C23 124.6(3)
C24 C25 C26 118.8(4)
C27 C26 C25 119.1(4)
C28 C27 C26 118.6(4)
N4 C28 C27 122.8(4)
C30 C29 C34 117.8(4)
C30 C29 C23 119.5(3)
C34 C29 C23 122.6(3)
C29 C30 C31 122.1(4)
C32 C31 C30 119.4(4)
C33 C32 C31 119.5(4)
C32 C33 C34 121.7(4)
C33 C34 C29 119.4(4)
C33 C34 C56 116.5(3)
C29 C34 C56 124.1(3)
N5 C35 C36 122.8(6)
C37 C36 C35 117.9(6)
C38 C37 C36 119.9(5)
C37 C38 C39 120.0(6)
N5 C39 C38 120.2(5)
N5 C39 C40 115.5(3)
C38 C39 C40 124.2(5)
O3 C40 C39 107.7(4)
O3 C40 C41 107.4(4)
C39 C40 C41 112.8(4)
O3 C40 C46 111.7(3)
C39 C40 C46 109.0(4)
C41 C40 C46 108.3(4)
N6 C41 C42 122.5(5)
N6 C41 C40 113.2(4)
C42 C41 C40 124.3(6)
C41 C42 C43 115.3(7)
C44 C43 C42 122.1(6)
C45 C44 C43 116.2(7)
N6 C45 C44 124.8(7)
C47 C46 C51 118.1(4)
C47 C46 C40 120.4(4)
C51 C46 C40 121.5(4)
C48 C47 C46 122.1(5)
C49 C48 C47 119.5(5)
C50 C49 C48 119.4(4)
C49 C50 C51 122.1(4)
C50 C51 C46 118.6(4)
C50 C51 C52 117.3(3)
C46 C51 C52 123.9(3)
C57 C52 C53 118.9(4)
C57 C52 C51 122.5(3)
C53 C52 C51 118.4(3)
C52 C53 C54 120.9(3)
C55 C54 C53 118.9(3)
C55 C54 C17 119.4(3)
C53 C54 C17 121.7(3)
C56 C55 C54 120.6(4)
C55 C56 C57 119.5(3)
C55 C56 C34 121.5(4)
C57 C56 C34 119.0(3)
C52 C57 C56 120.9(3)
O6 C58 O5 126.5(4)
O6 C58 C59 117.2(4)
O5 C58 C59 116.3(4)
O12 C64 O11 123.0(6)
O12 C64 C65 120.8(7)
O11 C64 C65 116.1(6)
C1C N1C C2C 119.8(7)
C1C N1C C3C 127.7(5)
C2C N1C C3C 112.3(8)
N1C C1C O1C 129.8(5)
C2D O1D C3D 112.5(5)
O1D C2D C1D 113.4(5)
O1D C3D C4D 106.8(5)

loop_
_geom_bond_atom_site_label_1
_geom_bond_atom_site_label_2
_geom_bond_distance
Mn1 O4 1.900(3)
Mn1 O3 2.033(3)
Mn1 O5 2.069(3)
Mn1 O1 2.088(3)
Mn1 N1 2.147(3)
Mn1 N6 2.313(4)
Mn1 Mn2 3.0850(8)
Mn1 Mn3 3.1220(8)
Mn1 Mn4 3.4588(9)
Mn2 O1 2.088(2)
Mn2 O7 2.123(3)
Mn2 O4 2.160(3)
Mn2 O2 2.188(3)
Mn2 N3 2.266(3)
Mn2 N2 2.408(3)
Mn2 Mn3 3.2013(7)
Mn2 Mn4 3.6554(8)
Mn3 O9A 2.025(9)
Mn3 O2 2.053(3)
Mn3 O4 2.064(3)
Mn3 N5 2.165(4)
Mn3 O3 2.198(3)
Mn3 O9B 2.235(4)
Mn3 N4 2.322(3)
Mn3 Mn4 3.3391(8)
Mn4 O4 2.043(3)
Mn4 O8 2.118(4)
Mn4 O11 2.123(4)
Mn4 O6 2.161(3)
Mn4 O10A 2.215(12)
Mn4 O9B 2.233(4)
O1 C6 1.386(4)
O2 C23 1.386(4)
O3 C40 1.381(4)
O5 C58 1.275(5)
O6 C58 1.229(5)
O7 C60 1.260(5)
O8 C60 1.249(6)
C60 C61 1.521(6)
O9A C62A 1.18(3)
O10A C62A 1.26(3)
C62A C63A 1.59(3)
O9B C62B 1.304(10)
O10B C62B 1.217(13)
C62B C63B 1.494(17)
O11 C64 1.254(7)
O12 C64 1.207(7)
N1 C1 1.336(5)
N1 C5 1.352(5)
N2 C11 1.344(5)
N2 C7 1.355(5)
N3 C18 1.341(5)
N3 C22 1.341(5)
N4 C24 1.334(5)
N4 C28 1.345(5)
N5 C35 1.337(7)
N5 C39 1.341(6)
N6 C45 1.342(7)
N6 C41 1.341(7)
C1 C2 1.377(6)
C2 C3 1.377(7)
C3 C4 1.393(6)
C4 C5 1.392(5)
C5 C6 1.541(5)
C6 C7 1.542(5)
C6 C12 1.558(5)
C7 C8 1.383(5)
C8 C9 1.391(6)
C9 C10 1.379(6)
C10 C11 1.389(6)
C12 C13 1.395(5)
C12 C17 1.416(5)
C13 C14 1.393(6)
C14 C15 1.378(7)
C15 C16 1.378(6)
C16 C17 1.393(5)
C17 C54 1.485(5)
C18 C19 1.386(6)
C19 C20 1.375(7)
C20 C21 1.366(6)
C21 C22 1.398(5)
C22 C23 1.541(5)
C23 C24 1.556(5)
C23 C29 1.565(5)
C24 C25 1.382(5)
C25 C26 1.393(5)
C26 C27 1.376(6)
C27 C28 1.375(5)
C29 C30 1.399(6)
C29 C34 1.411(5)
C30 C31 1.398(6)
C31 C32 1.390(7)
C32 C33 1.379(6)
C33 C34 1.404(6)
C34 C56 1.489(5)
C35 C36 1.378(7)
C36 C37 1.378(11)
C37 C38 1.350(10)
C38 C39 1.400(6)
C39 C40 1.534(7)
C40 C41 1.552(7)
C40 C46 1.568(5)
C41 C42 1.390(7)
C42 C43 1.443(10)
C43 C44 1.365(11)
C44 C45 1.363(9)
C46 C47 1.399(6)
C46 C51 1.409(6)
C47 C48 1.391(6)
C48 C49 1.381(7)
C49 C50 1.378(6)
C50 C51 1.407(5)
C51 C52 1.492(6)
C52 C57 1.385(5)
C52 C53 1.396(5)
C53 C54 1.395(5)
C54 C55 1.395(5)
C55 C56 1.385(5)
C56 C57 1.394(6)
C58 C59 1.527(6)
C64 C65 1.518(8)
O1C C1C 1.231(6)
N1C C1C 1.237(7)
N1C C2C 1.411(15)
N1C C3C 1.430(7)
O1D C2D 1.4498(10)
O1D C3D 1.4508(10)
C1D C2D 1.5395(10)
C3D C4D 1.5396(10)
